data_2204670
loop_
_publ_author_name
'Cioci, Gianluca'
'Leconte, Nicolas'
'Tatibou\"et, Arnaud'
'Rollin, Patrick'
'P\'erez, Serge'
'Imberty, Anne'

_publ_section_title
;(4<i>R</i>,9<i>S</i>)-4-Hydroxymethyl-3,8-dioxa-1,6-diazaspiro[4.4]nonane-2,7-dithione
 monohydrate
;
_journal_issue 12
_journal_name_full 'Acta Crystallographica Section E'
_journal_page_first o2399
_journal_page_last o2401
_journal_paper_doi 10.1107/S1600536804029885
_journal_volume 60
_journal_year 2004
_chemical_formula_iupac 'C6 H8 N2 O3 S2 , H2 O'
_chemical_formula_moiety 'C6 H8 N2 O3 S2 , H2 O'
_chemical_formula_sum 'C6 H10 N2 O4 S2'
_chemical_formula_weight 238.28
_chemical_name_systematic
;
(4R,9S)-4-Hydroxymethyl-3,8-dioxa-1,6-diazaspiro[4.4]nonane-2,7-dithione
monohydrate
;
_space_group_IT_number 19
_symmetry_cell_setting orthorhombic
_symmetry_space_group_name_Hall 'P 2ac 2ab'
_symmetry_space_group_name_H-M 'P 21 21 21'
_atom_sites_solution_hydrogens geom
_atom_sites_solution_primary direct
_atom_sites_solution_secondary difmap
_cell_angle_alpha 90.0
_cell_angle_beta 90.0
_cell_angle_gamma 90.0
_cell_formula_units_Z 4
_cell_length_a 7.036(2)
_cell_length_b 10.336(3)
_cell_length_c 13.814(3)
_cell_measurement_reflns_used 24
_cell_measurement_temperature 293(2)
_cell_measurement_theta_max 23.5
_cell_measurement_theta_min 20.2
_cell_volume 1004.6(5)
_computing_cell_refinement 'MSC/AFC Diffractometer Control Software'
_computing_data_collection
;MSC/AFC Diffractometer Control Software (Molecular Structure Corporation,
 1994)
;
_computing_data_reduction 'TEXSAN (MSC, 1992-1997)'
_computing_molecular_graphics 'PLATON (Spek, 2001)'
_computing_publication_material PLATON
_computing_structure_refinement 'SHELXL97 (Sheldrick, 1997)'
_computing_structure_solution 'SHELXS97 (Sheldrick, 1990)'
_diffrn_ambient_temperature 293(2)
_diffrn_measured_fraction_theta_full 0.959
_diffrn_measured_fraction_theta_max 0.959
_diffrn_measurement_device_type 'Enraf-Nonius CAD-4'
_diffrn_measurement_method \w
_diffrn_radiation_monochromator graphite
_diffrn_radiation_source 'X-ray tube'
_diffrn_radiation_type 'Cu K\a'
_diffrn_radiation_wavelength 1.54178
_diffrn_reflns_av_R_equivalents 0.00000
_diffrn_reflns_av_sigmaI/netI 0.010
_diffrn_reflns_limit_h_max 8
_diffrn_reflns_limit_h_min 0
_diffrn_reflns_limit_k_max 12
_diffrn_reflns_limit_k_min 0
_diffrn_reflns_limit_l_max 17
_diffrn_reflns_limit_l_min 0
_diffrn_reflns_number 1164
_diffrn_reflns_reduction_process 'Lp corrections applied'
_diffrn_reflns_theta_full 74.95
_diffrn_reflns_theta_max 74.95
_diffrn_reflns_theta_min 5.34
_diffrn_standards_decay_% -3.10
_diffrn_standards_interval_count 120
_diffrn_standards_number 2
_exptl_absorpt_coefficient_mu 4.797
_exptl_absorpt_correction_type none
_exptl_crystal_colour colourless
_exptl_crystal_density_diffrn 1.575
_exptl_crystal_density_meas ?
_exptl_crystal_density_method .
_exptl_crystal_description prism
_exptl_crystal_F_000 496
_exptl_crystal_size_max 0.7
_exptl_crystal_size_mid 0.2
_exptl_crystal_size_min 0.2
_refine_diff_density_max 0.514
_refine_diff_density_min -0.372
_refine_ls_abs_structure_details 'Flack (1983)'
_refine_ls_abs_structure_Flack 0.04(3)
_refine_ls_extinction_method none
_refine_ls_goodness_of_fit_ref 1.080
_refine_ls_hydrogen_treatment mixed
_refine_ls_matrix_type full
_refine_ls_number_parameters 136
_refine_ls_number_reflns 1164
_refine_ls_number_restraints 3
_refine_ls_restrained_S_all 1.079
_refine_ls_R_factor_all 0.0513
_refine_ls_R_factor_gt 0.0510
_refine_ls_shift/su_max 0.000
_refine_ls_shift/su_mean 0.000
_refine_ls_structure_factor_coef Fsqd
_refine_ls_weighting_details 'calc w = 1/[\s^2^(Fo^2^)+(0.0629P)^2^+0.1989P] where P=(Fo^2^+2Fc^2^)/3'
_refine_ls_weighting_scheme calc
_refine_ls_wR_factor_gt 0.1297
_refine_ls_wR_factor_ref 0.1302
_reflns_number_gt 1150
_reflns_number_total 1164
_reflns_threshold_expression I>2\s(I)
_cod_data_source_file dn6173.cif
_cod_data_source_block I
_cod_database_code 2204670
_cod_database_fobs_code 2204670

loop_
_symmetry_equiv_pos_as_xyz
'   +x,   +y,   +z'
'1/2-x,   -y,1/2+z'
'1/2+x,1/2-y,   -z'
'   -x,1/2+y,1/2-z'

loop_
_atom_site_label
_atom_site_fract_x
_atom_site_fract_y
_atom_site_fract_z
_atom_site_U_iso_or_equiv
_atom_site_adp_type
_atom_site_calc_flag
_atom_site_refinement_flags
_atom_site_occupancy
_atom_site_type_symbol
S2 0.30174(15) 0.28460(10) 0.60196(7) 0.0482(3) Uani d . 1 S
S6 0.77463(14) 0.51533(9) 0.19116(6) 0.0432(3) Uani d . 1 S
O3 0.1705(4) 0.4657(3) 0.48718(17) 0.0405(6) Uani d . 1 O
O7 0.4523(4) 0.3848(2) 0.18346(17) 0.0393(6) Uani d . 1 O
O11 0.0172(4) 0.7067(2) 0.4179(2) 0.0429(6) Uani d . 1 O
H11 0.0544 0.7687 0.4497 0.064 Uiso calc R 1 H
O12 0.1867(4) 0.8983(3) 0.52506(19) 0.0424(6) Uani d D 1 O
N1 0.3471(5) 0.3241(3) 0.4119(2) 0.0352(6) Uani d . 1 N
H1 0.4047 0.2519 0.4018 0.042 Uiso calc R 1 H
N5 0.4929(4) 0.4927(3) 0.31867(19) 0.0335(6) Uani d . 1 N
H5 0.5423 0.5475 0.3582 0.040 Uiso calc R 1 H
C2 0.2743(5) 0.3579(3) 0.4970(2) 0.0346(7) Uani d . 1 C
C4 0.1577(5) 0.5002(3) 0.3854(2) 0.0309(6) Uani d . 1 C
H4 0.0351 0.4714 0.3595 0.037 Uiso calc R 1 H
C6 0.5667(5) 0.4633(3) 0.2330(2) 0.0314(6) Uani d . 1 C
C8 0.2761(5) 0.3711(3) 0.2354(2) 0.0373(7) Uani d . 1 C
H8A 0.2366 0.2812 0.2374 0.045 Uiso calc R 1 H
H8B 0.1765 0.4219 0.2052 0.045 Uiso calc R 1 H
C9 0.3189(5) 0.4215(3) 0.3379(2) 0.0292(6) Uani d . 1 C
C10 0.1744(6) 0.6446(3) 0.3742(3) 0.0393(7) Uani d . 1 C
H10A 0.2911 0.6743 0.4043 0.047 Uiso calc R 1 H
H10B 0.1793 0.6667 0.3060 0.047 Uiso calc R 1 H
H121 0.198(8) 0.950(4) 0.479(3) 0.058(15) Uiso d D 1 H
H122 0.288(5) 0.866(4) 0.544(3) 0.048(13) Uiso d D 1 H

loop_
_atom_site_aniso_label
_atom_site_aniso_U_11
_atom_site_aniso_U_22
_atom_site_aniso_U_33
_atom_site_aniso_U_12
_atom_site_aniso_U_13
_atom_site_aniso_U_23
S2 0.0514(5) 0.0575(5) 0.0356(4) -0.0010(5) -0.0007(4) 0.0116(4)
S6 0.0414(5) 0.0513(5) 0.0369(5) -0.0004(4) 0.0098(3) -0.0032(3)
O3 0.0491(13) 0.0416(11) 0.0306(11) 0.0089(12) 0.0069(11) 0.0005(9)
O7 0.0493(14) 0.0410(11) 0.0277(10) 0.0000(11) 0.0007(11) -0.0095(9)
O11 0.0393(12) 0.0344(11) 0.0552(15) 0.0000(10) 0.0019(12) -0.0101(11)
O12 0.0456(14) 0.0450(13) 0.0365(13) 0.0047(12) 0.0035(11) -0.0063(11)
N1 0.0420(14) 0.0299(12) 0.0337(12) 0.0040(12) 0.0016(12) 0.0008(11)
N5 0.0357(13) 0.0362(12) 0.0286(12) -0.0050(11) 0.0010(10) -0.0109(10)
C2 0.0362(15) 0.0331(14) 0.0347(14) -0.0055(14) 0.0012(13) 0.0006(12)
C4 0.0339(14) 0.0299(14) 0.0287(14) -0.0020(12) 0.0006(12) 0.0009(11)
C6 0.0385(14) 0.0276(12) 0.0281(13) 0.0054(12) -0.0018(13) 0.0014(11)
C8 0.0411(16) 0.0352(13) 0.0354(15) -0.0046(14) -0.0033(14) -0.0083(13)
C9 0.0321(14) 0.0280(12) 0.0274(14) -0.0022(12) 0.0006(12) -0.0015(11)
C10 0.0440(18) 0.0305(15) 0.0433(16) 0.0007(15) 0.0078(15) -0.0013(13)

loop_
_atom_type_symbol
_atom_type_description
_atom_type_scat_dispersion_real
_atom_type_scat_dispersion_imag
_atom_type_scat_source
S S 0.3331 0.5567 'International Tables Vol C Tables 4.2.6.8 and 6.1.1.4'
O O 0.0492 0.0322 'International Tables Vol C Tables 4.2.6.8 and 6.1.1.4'
N N 0.0311 0.0180 'International Tables Vol C Tables 4.2.6.8 and 6.1.1.4'
C C 0.0181 0.0091 'International Tables Vol C Tables 4.2.6.8 and 6.1.1.4'
H H 0.0000 0.0000 'International Tables Vol C Tables 4.2.6.8 and 6.1.1.4'

loop_
_geom_angle_atom_site_label_1
_geom_angle_atom_site_label_2
_geom_angle_atom_site_label_3
_geom_angle
C2 O3 C4 109.6(2)
C6 O7 C8 108.9(3)
C10 O11 H11 109.5
H121 O12 H122 114(3)
C2 N1 C9 112.9(3)
C2 N1 H1 123.6
C9 N1 H1 123.6
C6 N5 C9 112.1(3)
C6 N5 H5 123.9
C9 N5 H5 123.9
N1 C2 O3 109.9(3)
N1 C2 S2 127.8(3)
O3 C2 S2 122.4(3)
O3 C4 C10 109.8(3)
O3 C4 C9 103.7(2)
C10 C4 C9 114.9(3)
O3 C4 H4 109.4
C10 C4 H4 109.4
C9 C4 H4 109.4
N5 C6 O7 111.1(3)
N5 C6 S6 125.5(3)
O7 C6 S6 123.4(2)
O7 C8 C9 104.9(3)
O7 C8 H8A 110.8
C9 C8 H8A 110.8
O7 C8 H8B 110.8
C9 C8 H8B 110.8
H8A C8 H8B 108.8
N1 C9 N5 111.5(3)
N1 C9 C8 116.1(2)
N5 C9 C8 99.7(2)
N1 C9 C4 99.6(2)
N5 C9 C4 115.5(2)
C8 C9 C4 115.2(3)
O11 C10 C4 110.2(3)
O11 C10 H10A 109.6
C4 C10 H10A 109.6
O11 C10 H10B 109.6
C4 C10 H10B 109.6
H10A C10 H10B 108.1

loop_
_geom_bond_atom_site_label_1
_geom_bond_atom_site_label_2
_geom_bond_distance
S2 C2 1.648(3)
S6 C6 1.662(4)
O3 C2 1.339(4)
O3 C4 1.454(4)
O7 C6 1.332(4)
O7 C8 1.440(5)
O11 C10 1.414(4)
O11 H11 0.8200
O12 H121 0.84(2)
O12 H122 0.83(4)
N1 C2 1.329(4)
N1 C9 1.449(4)
N1 H1 0.8600
N5 C6 1.328(4)
N5 C9 1.452(4)
N5 H5 0.8600
C4 C10 1.505(4)
C4 C9 1.542(4)
C4 H4 0.9800
C8 C9 1.538(4)
C8 H8A 0.9700
C8 H8B 0.9700
C10 H10A 0.9700
C10 H10B 0.9700

loop_
_geom_hbond_atom_site_label_D
_geom_hbond_atom_site_label_H
_geom_hbond_atom_site_label_A
_geom_hbond_site_symmetry_A
_geom_hbond_distance_DH
_geom_hbond_distance_HA
_geom_hbond_distance_DA
_geom_hbond_angle_DHA
O11 H11 O12 . 0.82 1.94 2.746(4) 169
N5 H5 O12 3_566 0.86 1.99 2.791(4) 155
O12 H121 S6 4_655 0.84(2) 2.45(3) 3.234(3) 156(5)
O12 H122 O11 3_566 0.83(4) 1.86(2) 2.685(4) 178(5)

loop_
_geom_torsion_atom_site_label_1
_geom_torsion_atom_site_label_2
_geom_torsion_atom_site_label_3
_geom_torsion_atom_site_label_4
_geom_torsion
C9 N1 C2 O3 8.9(4)
C9 N1 C2 S2 -170.7(3)
C4 O3 C2 N1 5.8(4)
C4 O3 C2 S2 -174.5(2)
C2 O3 C4 C10 -140.0(3)
C2 O3 C4 C9 -16.7(3)
C9 N5 C6 O7 5.6(4)
C9 N5 C6 S6 -174.0(2)
C8 O7 C6 N5 7.0(4)
C8 O7 C6 S6 -173.4(2)
C6 O7 C8 C9 -15.6(3)
C2 N1 C9 N5 104.2(3)
C2 N1 C9 C8 -142.5(3)
C2 N1 C9 C4 -18.2(4)
C6 N5 C9 N1 108.9(3)
C6 N5 C9 C8 -14.3(3)
C6 N5 C9 C4 -138.4(3)
O7 C8 C9 N1 -102.6(3)
O7 C8 C9 N5 17.3(3)
O7 C8 C9 C4 141.5(3)
O3 C4 C9 N1 19.8(3)
C10 C4 C9 N1 139.6(3)
O3 C4 C9 N5 -99.7(3)
C10 C4 C9 N5 20.1(4)
O3 C4 C9 C8 144.8(3)
C10 C4 C9 C8 -95.4(3)
O3 C4 C10 O11 -65.3(4)
C9 C4 C10 O11 178.4(3)

loop_
_cod_related_entry_id
_cod_related_entry_database
_cod_related_entry_code
1 ChemSpider 21173842
